data_4070572
loop_
_publ_author_name
'Samant, Rahul G.'
'Graham, Todd W.'
'Rowsell, Bryan D.'
'McDonald, Robert'
'Cowie, Martin'

_publ_section_title
;
 Coordination and Activation of Diazoalkanes in the Presence of Rh/Ru and
 Rh/Os Metal Combinations
;
_journal_issue 13
_journal_name_full Organometallics
_journal_page_first 3070
_journal_paper_doi 10.1021/om700756q
_journal_volume 27
_journal_year 2008
_chemical_formula_moiety 'C58 H50 N2 O6 Os P4 Rh, C F3 O3 S, C2 H4 Cl2'
_chemical_formula_sum 'C61 H54 Cl2 F3 N2 O9 Os P4 Rh S'
_chemical_formula_weight 1536.01
_chemical_name_systematic
;

 ?

;
_space_group_IT_number 2
_symmetry_cell_setting triclinic
_symmetry_space_group_name_Hall '-P 1'
_symmetry_space_group_name_H-M 'P -1'
_atom_sites_solution_hydrogens geom
_atom_sites_solution_primary direct
_atom_sites_solution_secondary difmap
_audit_creation_method 'manual editing of SHELXL template'
_cell_angle_alpha 87.7008(12)
_cell_angle_beta 76.4194(11)
_cell_angle_gamma 88.4252(11)
_cell_formula_units_Z 2
_cell_length_a 11.3899(7)
_cell_length_b 15.0631(9)
_cell_length_c 18.4369(11)
_cell_measurement_reflns_used 5554
_cell_measurement_temperature 193(2)
_cell_measurement_theta_max 26.375
_cell_measurement_theta_min 2.263
_cell_volume 3071.7(3)
_computing_cell_refinement 'Bruker SAINT (Bruker, 1997)'
_computing_data_collection 'Bruker SMART (Bruker, 1997)'
_computing_data_reduction 'Bruker SAINT (Bruker, 1997)'
_computing_molecular_graphics 'Bruker SHELXTL (Bruker, 1997)'
_computing_publication_material 'Bruker SHELXTL (Bruker, 1997)'
_computing_structure_refinement 'SHELXL-97 (Sheldrick, 1997)'
_computing_structure_solution 'DIRDIF-99 (Beurskens et al., 1999)'
_diffrn_ambient_temperature 193(2)
_diffrn_detector_area_resol_mean 8.192
_diffrn_measured_fraction_theta_full 0.982
_diffrn_measured_fraction_theta_max 0.982
_diffrn_measurement_device_type 'Bruker PLATFORM diffractometer/SMART 1000 CCD area detector'
_diffrn_measurement_method '\w scans'
_diffrn_radiation_monochromator graphite
_diffrn_radiation_source 'fine-focus sealed tube'
_diffrn_radiation_type MoK\a
_diffrn_radiation_wavelength 0.71073
_diffrn_reflns_av_R_equivalents 0.0162
_diffrn_reflns_av_sigmaI/netI 0.0265
_diffrn_reflns_limit_h_max 14
_diffrn_reflns_limit_h_min -14
_diffrn_reflns_limit_k_max 18
_diffrn_reflns_limit_k_min -17
_diffrn_reflns_limit_l_max 23
_diffrn_reflns_limit_l_min -23
_diffrn_reflns_number 17696
_diffrn_reflns_theta_full 26.38
_diffrn_reflns_theta_max 26.38
_diffrn_reflns_theta_min 1.14
_diffrn_standards_decay_% 0
_diffrn_standards_interval_time 0
_diffrn_standards_number 0
_exptl_absorpt_coefficient_mu 2.627
_exptl_absorpt_correction_T_max 0.5205
_exptl_absorpt_correction_T_min 0.2696
_exptl_absorpt_correction_type integration
_exptl_absorpt_process_details 'Bruker SHELXTL (Bruker, 1997)'
_exptl_crystal_colour yellow-oran
_exptl_crystal_density_diffrn 1.661
_exptl_crystal_density_method 'not measured'
_exptl_crystal_description prism
_exptl_crystal_F_000 1528
_exptl_crystal_size_max 0.63
_exptl_crystal_size_mid 0.37
_exptl_crystal_size_min 0.28
_refine_diff_density_max 1.749
_refine_diff_density_min -1.048
_refine_diff_density_rms 0.098
_refine_ls_extinction_method none
_refine_ls_goodness_of_fit_ref 1.038
_refine_ls_hydrogen_treatment mixed
_refine_ls_matrix_type full
_refine_ls_number_parameters 761
_refine_ls_number_reflns 12323
_refine_ls_number_restraints 0
_refine_ls_restrained_S_all 1.038
_refine_ls_R_factor_all 0.0304
_refine_ls_R_factor_gt 0.0281
_refine_ls_shift/su_max 0.022
_refine_ls_shift/su_mean 0.001
_refine_ls_structure_factor_coef Fsqd
_refine_ls_weighting_details 'calc w=1/[\s^2^(Fo^2^)+(0.0454P)^2^+3.7359P] where P=(Fo^2^+2Fc^2^)/3'
_refine_ls_weighting_scheme calc
_refine_ls_wR_factor_gt 0.0743
_refine_ls_wR_factor_ref 0.0765
_reflns_number_gt 11411
_reflns_number_total 12323
_reflns_threshold_expression I>2\s(I)
_cod_data_source_file om700756q-file002.cif
_cod_data_source_block 8
_cod_depositor_comments
;
The following automatic conversions were performed:

'_symmetry_cell_setting' value 'Triclinic' changed to 'triclinic'
according to /home/saulius/struct/CIF-dictionaries/cif_core.dic
dictionary named 'cif_core.dic' version 2.4.1 from 2010-06-29.

Automatic conversion script
Id: cif_fix_values 1715 2011-07-08 13:25:40Z adriana 
;
_cod_database_code 4070572

loop_
_symmetry_equiv_pos_as_xyz
'x, y, z'
'-x, -y, -z'

loop_
_atom_site_label
_atom_site_type_symbol
_atom_site_fract_x
_atom_site_fract_y
_atom_site_fract_z
_atom_site_U_iso_or_equiv
_atom_site_adp_type
_atom_site_occupancy
_atom_site_symmetry_multiplicity
_atom_site_calc_flag
_atom_site_refinement_flags
Os Os -0.298107(10) -0.261106(8) -0.216620(6) 0.01894(5) Uani 1 1 d .
Rh Rh -0.00062(2) -0.262349(16) -0.282773(14) 0.02378(6) Uani 1 1 d .
P1 P -0.28948(7) -0.10208(5) -0.22634(4) 0.02036(15) Uani 1 1 d .
P2 P -0.00778(7) -0.10886(5) -0.28955(5) 0.02292(16) Uani 1 1 d .
P3 P -0.28408(7) -0.41979(5) -0.22571(4) 0.01968(15) Uani 1 1 d .
P4 P -0.00285(7) -0.41446(5) -0.29182(4) 0.02139(16) Uani 1 1 d .
O1 O -0.1513(2) -0.26987(18) -0.09393(14) 0.0355(6) Uani 1 1 d .
O2 O -0.5420(2) -0.25904(18) -0.10478(14) 0.0376(6) Uani 1 1 d .
O3 O 0.2268(3) -0.2696(2) -0.2287(2) 0.0663(10) Uani 1 1 d .
O4 O -0.5056(2) -0.25530(19) -0.29292(16) 0.0354(6) Uani 1 1 d .
H4O H -0.529(6) -0.256(4) -0.335(3) 0.081(19) Uiso 1 1 d .
O5 O -0.4658(3) -0.2475(2) -0.43666(16) 0.0534(8) Uani 1 1 d .
O6 O -0.2751(2) -0.24595(18) -0.50421(13) 0.0357(6) Uani 1 1 d .
N1 N -0.1598(2) -0.25824(17) -0.31367(14) 0.0206(5) Uani 1 1 d .
N2 N -0.1855(2) -0.25450(17) -0.37715(14) 0.0230(5) Uani 1 1 d .
C1 C -0.1984(3) -0.2661(2) -0.14205(18) 0.0266(7) Uani 1 1 d .
C2 C -0.4475(3) -0.2603(2) -0.14379(18) 0.0261(7) Uani 1 1 d .
C3 C 0.1391(3) -0.2668(3) -0.2487(3) 0.0403(9) Uani 1 1 d .
C4 C -0.3865(3) -0.2563(2) -0.30192(18) 0.0237(6) Uani 1 1 d .
C5 C -0.3100(3) -0.2536(2) -0.37289(17) 0.0245(6) Uani 1 1 d .
C6 C -0.3570(3) -0.2485(2) -0.4399(2) 0.0329(7) Uani 1 1 d .
C7 C -0.3223(5) -0.2432(4) -0.5716(2) 0.0557(12) Uani 1 1 d .
H7A H -0.3736 -0.1893 -0.5728 0.067 Uiso 1 1 calc R
H7B H -0.3720 -0.2960 -0.5720 0.067 Uiso 1 1 calc R
C8 C -0.2189(6) -0.2420(4) -0.6368(2) 0.0645(14) Uani 1 1 d .
H8A H -0.2484 -0.2406 -0.6827 0.077 Uiso 1 1 calc R
H8B H -0.1685 -0.2955 -0.6350 0.077 Uiso 1 1 calc R
H8C H -0.1708 -0.1892 -0.6362 0.077 Uiso 1 1 calc R
C9 C -0.1558(3) -0.0628(2) -0.29583(17) 0.0232(6) Uani 1 1 d .
H9A H -0.1676 -0.0752 -0.3459 0.028 Uiso 1 1 calc R
H9B H -0.1533 0.0025 -0.2927 0.028 Uiso 1 1 calc R
C10 C -0.1513(3) -0.4557(2) -0.29650(17) 0.0213(6) Uani 1 1 d .
H10A H -0.1650 -0.4380 -0.3462 0.026 Uiso 1 1 calc R
H10B H -0.1470 -0.5215 -0.2938 0.026 Uiso 1 1 calc R
C11 C -0.4127(3) -0.0464(2) -0.25874(18) 0.0251(6) Uani 1 1 d .
C12 C -0.5308(3) -0.0664(3) -0.2220(3) 0.0450(10) Uani 1 1 d .
H12 H -0.5452 -0.1089 -0.1816 0.054 Uiso 1 1 calc R
C13 C -0.6272(4) -0.0251(3) -0.2438(3) 0.0515(11) Uani 1 1 d .
H13 H -0.7073 -0.0393 -0.2182 0.062 Uiso 1 1 calc R
C14 C -0.6081(4) 0.0363(3) -0.3022(2) 0.0463(10) Uani 1 1 d .
H14 H -0.6747 0.0637 -0.3177 0.056 Uiso 1 1 calc R
C15 C -0.4927(4) 0.0579(4) -0.3377(2) 0.0528(12) Uani 1 1 d .
H15 H -0.4794 0.1013 -0.3774 0.063 Uiso 1 1 calc R
C16 C -0.3950(3) 0.0172(3) -0.3166(2) 0.0390(9) Uani 1 1 d .
H16 H -0.3152 0.0329 -0.3419 0.047 Uiso 1 1 calc R
C21 C -0.2930(3) -0.0427(2) -0.14134(17) 0.0245(6) Uani 1 1 d .
C22 C -0.3297(3) -0.0837(2) -0.07093(19) 0.0339(8) Uani 1 1 d .
H22 H -0.3470 -0.1453 -0.0663 0.041 Uiso 1 1 calc R
C23 C -0.3412(4) -0.0345(3) -0.0074(2) 0.0428(9) Uani 1 1 d .
H23 H -0.3667 -0.0627 0.0406 0.051 Uiso 1 1 calc R
C24 C -0.3160(4) 0.0542(3) -0.0133(2) 0.0464(10) Uani 1 1 d .
H24 H -0.3243 0.0873 0.0304 0.056 Uiso 1 1 calc R
C25 C -0.2787(4) 0.0955(3) -0.0827(2) 0.0472(10) Uani 1 1 d .
H25 H -0.2606 0.1569 -0.0866 0.057 Uiso 1 1 calc R
C26 C -0.2676(4) 0.0479(2) -0.1466(2) 0.0355(8) Uani 1 1 d .
H26 H -0.2425 0.0768 -0.1943 0.043 Uiso 1 1 calc R
C31 C 0.0278(3) -0.0482(2) -0.21385(19) 0.0291(7) Uani 1 1 d .
C32 C 0.0417(3) -0.0925(3) -0.1489(2) 0.0388(9) Uani 1 1 d .
H32 H 0.0318 -0.1550 -0.1431 0.047 Uiso 1 1 calc R
C33 C 0.0701(4) -0.0454(4) -0.0923(2) 0.0534(12) Uani 1 1 d .
H33 H 0.0805 -0.0760 -0.0481 0.064 Uiso 1 1 calc R
C34 C 0.0833(4) 0.0448(4) -0.0996(3) 0.0577(13) Uani 1 1 d .
H34 H 0.1040 0.0764 -0.0609 0.069 Uiso 1 1 calc R
C35 C 0.0666(4) 0.0894(3) -0.1629(3) 0.0510(11) Uani 1 1 d .
H35 H 0.0735 0.1522 -0.1673 0.061 Uiso 1 1 calc R
C36 C 0.0395(3) 0.0433(3) -0.2207(2) 0.0364(8) Uani 1 1 d .
H36 H 0.0292 0.0744 -0.2647 0.044 Uiso 1 1 calc R
C41 C 0.0945(3) -0.0613(2) -0.37230(18) 0.0283(7) Uani 1 1 d .
C42 C 0.2107(3) -0.0978(3) -0.3920(2) 0.0416(9) Uani 1 1 d .
H42 H 0.2315 -0.1490 -0.3656 0.050 Uiso 1 1 calc R
C43 C 0.2964(4) -0.0594(3) -0.4503(2) 0.0503(11) Uani 1 1 d .
H43 H 0.3762 -0.0836 -0.4627 0.060 Uiso 1 1 calc R
C44 C 0.2666(4) 0.0130(3) -0.4899(2) 0.0496(11) Uani 1 1 d .
H44 H 0.3259 0.0389 -0.5296 0.059 Uiso 1 1 calc R
C45 C 0.1519(4) 0.0484(3) -0.4727(2) 0.0467(10) Uani 1 1 d .
H45 H 0.1316 0.0982 -0.5009 0.056 Uiso 1 1 calc R
C46 C 0.0646(4) 0.0115(3) -0.4138(2) 0.0390(9) Uani 1 1 d .
H46 H -0.0150 0.0361 -0.4020 0.047 Uiso 1 1 calc R
C51 C -0.4068(3) -0.4717(2) -0.25561(17) 0.0233(6) Uani 1 1 d .
C52 C -0.5256(3) -0.4497(3) -0.2200(2) 0.0388(9) Uani 1 1 d .
H52 H -0.5406 -0.4073 -0.1819 0.047 Uiso 1 1 calc R
C53 C -0.6213(3) -0.4888(3) -0.2393(3) 0.0468(10) Uani 1 1 d .
H53 H -0.7017 -0.4730 -0.2147 0.056 Uiso 1 1 calc R
C54 C -0.6014(4) -0.5511(3) -0.2944(2) 0.0439(10) Uani 1 1 d .
H54 H -0.6676 -0.5775 -0.3080 0.053 Uiso 1 1 calc R
C55 C -0.4849(4) -0.5742(3) -0.3293(2) 0.0456(10) Uani 1 1 d .
H55 H -0.4706 -0.6175 -0.3665 0.055 Uiso 1 1 calc R
C56 C -0.3875(3) -0.5345(3) -0.3103(2) 0.0357(8) Uani 1 1 d .
H56 H -0.3073 -0.5506 -0.3351 0.043 Uiso 1 1 calc R
C61 C -0.2786(3) -0.4845(2) -0.14053(17) 0.0245(6) Uani 1 1 d .
C62 C -0.3282(3) -0.4500(2) -0.07106(19) 0.0330(7) Uani 1 1 d .
H62 H -0.3621 -0.3915 -0.0678 0.040 Uiso 1 1 calc R
C63 C -0.3285(4) -0.5007(3) -0.0061(2) 0.0427(9) Uani 1 1 d .
H63 H -0.3625 -0.4766 0.0413 0.051 Uiso 1 1 calc R
C64 C -0.2805(4) -0.5843(3) -0.0100(2) 0.0418(9) Uani 1 1 d .
H64 H -0.2812 -0.6186 0.0345 0.050 Uiso 1 1 calc R
C65 C -0.2303(4) -0.6200(3) -0.0792(2) 0.0400(9) Uani 1 1 d .
H65 H -0.1958 -0.6783 -0.0819 0.048 Uiso 1 1 calc R
C66 C -0.2307(3) -0.5705(2) -0.1438(2) 0.0315(7) Uani 1 1 d .
H66 H -0.1980 -0.5955 -0.1909 0.038 Uiso 1 1 calc R
C71 C 0.0383(3) -0.4836(2) -0.21776(18) 0.0249(6) Uani 1 1 d .
C72 C 0.0439(3) -0.4467(3) -0.15041(19) 0.0321(7) Uani 1 1 d .
H72 H 0.0247 -0.3855 -0.1427 0.039 Uiso 1 1 calc R
C73 C 0.0774(4) -0.4990(3) -0.0949(2) 0.0441(10) Uani 1 1 d .
H73 H 0.0811 -0.4734 -0.0492 0.053 Uiso 1 1 calc R
C74 C 0.1052(4) -0.5876(3) -0.1054(2) 0.0501(11) Uani 1 1 d .
H74 H 0.1288 -0.6229 -0.0672 0.060 Uiso 1 1 calc R
C75 C 0.0990(4) -0.6253(3) -0.1709(2) 0.0450(10) Uani 1 1 d .
H75 H 0.1175 -0.6867 -0.1776 0.054 Uiso 1 1 calc R
C76 C 0.0656(3) -0.5737(2) -0.2279(2) 0.0314(7) Uani 1 1 d .
H76 H 0.0615 -0.6000 -0.2732 0.038 Uiso 1 1 calc R
C81 C 0.0979(3) -0.4561(2) -0.37583(18) 0.0272(7) Uani 1 1 d .
C82 C 0.2138(3) -0.4220(3) -0.3961(2) 0.0414(9) Uani 1 1 d .
H82 H 0.2351 -0.3752 -0.3689 0.050 Uiso 1 1 calc R
C83 C 0.2988(4) -0.4561(4) -0.4561(3) 0.0549(12) Uani 1 1 d .
H83 H 0.3780 -0.4330 -0.4693 0.066 Uiso 1 1 calc R
C84 C 0.2681(4) -0.5234(3) -0.4962(2) 0.0503(11) Uani 1 1 d .
H84 H 0.3265 -0.5470 -0.5367 0.060 Uiso 1 1 calc R
C85 C 0.1536(4) -0.5564(3) -0.4778(2) 0.0433(10) Uani 1 1 d .
H85 H 0.1324 -0.6022 -0.5060 0.052 Uiso 1 1 calc R
C86 C 0.0683(3) -0.5228(3) -0.4178(2) 0.0354(8) Uani 1 1 d .
H86 H -0.0111 -0.5457 -0.4055 0.042 Uiso 1 1 calc R
S S -0.16787(11) 0.24358(6) -0.32654(6) 0.0434(2) Uani 1 1 d .
F91 F -0.0309(7) 0.2480(5) -0.4567(3) 0.174(3) Uani 1 1 d .
F92 F -0.1710(8) 0.1791(5) -0.4537(3) 0.201(4) Uani 1 1 d .
F93 F -0.1779(9) 0.3211(5) -0.4510(3) 0.230(5) Uani 1 1 d .
O91 O -0.2979(5) 0.2463(5) -0.3048(5) 0.154(3) Uani 1 1 d .
O92 O -0.1247(5) 0.3216(3) -0.3094(2) 0.0906(15) Uani 1 1 d .
O93 O -0.1266(6) 0.1607(3) -0.3103(2) 0.1047(19) Uani 1 1 d .
C91 C -0.1485(7) 0.2488(4) -0.4250(3) 0.0758(18) Uani 1 1 d .
Cl1S Cl 0.48305(15) 0.27856(11) -0.05565(7) 0.0736(4) Uani 1 1 d .
Cl2S Cl 0.31895(13) 0.19716(12) -0.16229(10) 0.0840(5) Uani 1 1 d .
C1S C 0.5116(7) 0.2930(4) -0.1534(3) 0.083(2) Uani 1 1 d .
H1SA H 0.4687 0.3474 -0.1659 0.099 Uiso 1 1 calc R
H1SB H 0.5992 0.3016 -0.1736 0.099 Uiso 1 1 calc R
C2S C 0.4735(5) 0.2179(4) -0.1895(3) 0.0677(15) Uani 1 1 d .
H2SA H 0.5185 0.1639 -0.1782 0.081 Uiso 1 1 calc R
H2SB H 0.4958 0.2292 -0.2442 0.081 Uiso 1 1 calc R

loop_
_atom_site_aniso_label
_atom_site_aniso_U_11
_atom_site_aniso_U_22
_atom_site_aniso_U_33
_atom_site_aniso_U_23
_atom_site_aniso_U_13
_atom_site_aniso_U_12
Os 0.01675(7) 0.01797(7) 0.02071(7) -0.00121(4) -0.00147(4) -0.00079(4)
Rh 0.01633(12) 0.01930(13) 0.03585(14) -0.00083(10) -0.00630(10) -0.00142(9)
P1 0.0187(4) 0.0186(4) 0.0228(4) -0.0016(3) -0.0027(3) -0.0003(3)
P2 0.0188(4) 0.0202(4) 0.0287(4) -0.0017(3) -0.0029(3) -0.0033(3)
P3 0.0170(4) 0.0193(4) 0.0217(4) -0.0009(3) -0.0024(3) -0.0020(3)
P4 0.0162(4) 0.0201(4) 0.0268(4) -0.0007(3) -0.0031(3) 0.0003(3)
O1 0.0326(13) 0.0446(15) 0.0310(13) -0.0037(11) -0.0108(11) 0.0011(11)
O2 0.0268(13) 0.0395(15) 0.0390(14) -0.0020(11) 0.0074(11) -0.0013(11)
O3 0.0337(16) 0.060(2) 0.116(3) 0.000(2) -0.0399(18) -0.0039(15)
O4 0.0186(12) 0.0473(16) 0.0413(14) -0.0032(12) -0.0086(10) -0.0005(11)
O5 0.0368(16) 0.085(2) 0.0436(16) -0.0030(15) -0.0206(13) 0.0073(15)
O6 0.0455(15) 0.0395(15) 0.0235(12) -0.0013(10) -0.0119(11) 0.0051(12)
N1 0.0186(12) 0.0185(12) 0.0231(12) -0.0016(9) -0.0017(10) -0.0009(10)
N2 0.0242(13) 0.0199(13) 0.0237(13) 0.0000(10) -0.0032(10) 0.0003(10)
C1 0.0239(16) 0.0281(17) 0.0257(16) -0.0013(12) -0.0011(13) -0.0030(13)
C2 0.0265(17) 0.0227(16) 0.0287(16) -0.0021(12) -0.0053(13) 0.0009(13)
C3 0.0261(19) 0.0287(19) 0.068(3) -0.0003(17) -0.0147(18) -0.0035(15)
C4 0.0202(15) 0.0194(15) 0.0301(16) -0.0027(12) -0.0029(12) 0.0001(12)
C5 0.0247(16) 0.0233(16) 0.0256(15) -0.0008(12) -0.0062(12) 0.0020(13)
C6 0.0349(19) 0.0316(19) 0.0337(18) -0.0024(14) -0.0115(15) 0.0037(15)
C7 0.070(3) 0.070(3) 0.033(2) 0.000(2) -0.026(2) 0.011(3)
C8 0.100(4) 0.062(3) 0.032(2) -0.005(2) -0.018(2) 0.016(3)
C9 0.0210(15) 0.0209(15) 0.0256(15) 0.0003(12) -0.0016(12) -0.0012(12)
C10 0.0174(14) 0.0212(15) 0.0241(14) -0.0014(11) -0.0024(11) -0.0008(11)
C11 0.0234(16) 0.0219(16) 0.0310(16) -0.0059(12) -0.0075(13) 0.0033(12)
C12 0.0254(18) 0.041(2) 0.064(3) 0.0165(19) -0.0032(17) 0.0035(16)
C13 0.0228(19) 0.043(2) 0.085(3) 0.009(2) -0.008(2) 0.0038(17)
C14 0.039(2) 0.053(3) 0.052(2) -0.0041(19) -0.0199(18) 0.0164(19)
C15 0.042(2) 0.071(3) 0.044(2) 0.016(2) -0.0110(18) 0.017(2)
C16 0.0288(18) 0.051(2) 0.0345(19) 0.0090(16) -0.0048(15) 0.0079(17)
C21 0.0220(15) 0.0251(16) 0.0266(15) -0.0059(12) -0.0057(12) 0.0036(12)
C22 0.042(2) 0.0286(18) 0.0306(17) -0.0021(14) -0.0072(15) 0.0010(15)
C23 0.049(2) 0.051(2) 0.0271(18) -0.0077(16) -0.0060(16) 0.0016(19)
C24 0.052(2) 0.050(3) 0.039(2) -0.0188(18) -0.0132(18) 0.003(2)
C25 0.057(3) 0.035(2) 0.050(2) -0.0172(18) -0.008(2) -0.0070(19)
C26 0.042(2) 0.0282(18) 0.0344(18) -0.0045(14) -0.0042(15) -0.0037(16)
C31 0.0198(15) 0.0341(19) 0.0325(17) -0.0062(14) -0.0030(13) -0.0064(13)
C32 0.0327(19) 0.049(2) 0.0333(18) 0.0022(16) -0.0046(15) -0.0128(17)
C33 0.047(2) 0.078(3) 0.034(2) -0.001(2) -0.0068(18) -0.022(2)
C34 0.047(3) 0.082(4) 0.045(2) -0.026(2) -0.007(2) -0.018(2)
C35 0.041(2) 0.047(3) 0.066(3) -0.023(2) -0.011(2) -0.008(2)
C36 0.0326(19) 0.032(2) 0.046(2) -0.0081(16) -0.0094(16) -0.0031(15)
C41 0.0267(17) 0.0272(17) 0.0284(16) -0.0065(13) 0.0007(13) -0.0083(14)
C42 0.0304(19) 0.049(2) 0.041(2) -0.0047(17) 0.0004(16) 0.0003(17)
C43 0.031(2) 0.065(3) 0.047(2) -0.008(2) 0.0091(17) -0.007(2)
C44 0.046(2) 0.058(3) 0.035(2) -0.0084(19) 0.0112(17) -0.021(2)
C45 0.057(3) 0.039(2) 0.037(2) 0.0038(16) 0.0064(18) -0.013(2)
C46 0.037(2) 0.033(2) 0.040(2) 0.0004(15) 0.0041(16) -0.0050(16)
C51 0.0208(15) 0.0209(15) 0.0273(15) 0.0016(12) -0.0039(12) -0.0031(12)
C52 0.0234(17) 0.034(2) 0.057(2) -0.0128(17) -0.0018(16) -0.0021(15)
C53 0.0203(18) 0.044(2) 0.074(3) -0.007(2) -0.0062(18) -0.0022(16)
C54 0.033(2) 0.049(2) 0.054(2) 0.0004(19) -0.0191(18) -0.0142(18)
C55 0.036(2) 0.061(3) 0.041(2) -0.0158(19) -0.0086(17) -0.0126(19)
C56 0.0274(18) 0.046(2) 0.0341(18) -0.0105(16) -0.0049(14) -0.0080(16)
C61 0.0210(15) 0.0255(16) 0.0271(15) 0.0036(12) -0.0057(12) -0.0084(12)
C62 0.0349(19) 0.0311(19) 0.0307(17) 0.0014(14) -0.0035(14) -0.0022(15)
C63 0.051(2) 0.050(2) 0.0265(17) 0.0041(16) -0.0072(16) -0.0085(19)
C64 0.046(2) 0.043(2) 0.039(2) 0.0173(17) -0.0173(17) -0.0141(18)
C65 0.046(2) 0.0272(19) 0.048(2) 0.0114(16) -0.0134(18) -0.0055(16)
C66 0.0331(18) 0.0253(17) 0.0356(18) 0.0026(14) -0.0072(14) -0.0059(14)
C71 0.0168(14) 0.0281(17) 0.0294(16) 0.0026(13) -0.0049(12) -0.0017(12)
C72 0.0239(16) 0.038(2) 0.0328(17) -0.0040(14) -0.0035(13) -0.0025(14)
C73 0.038(2) 0.063(3) 0.0328(19) 0.0024(18) -0.0123(16) -0.0053(19)
C74 0.048(2) 0.061(3) 0.044(2) 0.021(2) -0.0188(19) -0.006(2)
C75 0.045(2) 0.034(2) 0.056(2) 0.0125(18) -0.0146(19) 0.0026(18)
C76 0.0302(18) 0.0259(17) 0.0380(18) 0.0023(14) -0.0081(14) -0.0008(14)
C81 0.0247(16) 0.0278(17) 0.0255(15) 0.0055(12) -0.0008(12) 0.0075(13)
C82 0.0268(18) 0.051(2) 0.041(2) 0.0007(17) 0.0017(15) -0.0013(17)
C83 0.028(2) 0.076(3) 0.049(2) 0.007(2) 0.0115(18) 0.004(2)
C84 0.049(2) 0.058(3) 0.033(2) 0.0067(18) 0.0095(18) 0.022(2)
C85 0.053(2) 0.039(2) 0.0314(19) -0.0016(16) 0.0013(17) 0.0165(19)
C86 0.0342(19) 0.034(2) 0.0338(18) -0.0031(14) -0.0005(15) 0.0050(15)
S 0.0592(6) 0.0265(5) 0.0397(5) -0.0009(4) -0.0019(4) -0.0034(4)
F91 0.216(7) 0.185(6) 0.075(3) -0.005(3) 0.059(4) -0.018(5)
F92 0.358(10) 0.175(6) 0.112(4) -0.040(4) -0.122(5) -0.078(6)
F93 0.429(13) 0.189(6) 0.100(4) 0.000(4) -0.136(6) 0.147(7)
O91 0.064(3) 0.134(5) 0.225(7) -0.008(5) 0.046(4) -0.014(3)
O92 0.162(5) 0.048(2) 0.066(2) -0.0149(18) -0.033(3) -0.022(3)
O93 0.206(6) 0.042(2) 0.062(2) 0.0069(18) -0.029(3) 0.028(3)
C91 0.130(6) 0.059(3) 0.047(3) -0.002(2) -0.036(3) 0.003(3)
Cl1S 0.0924(10) 0.0833(10) 0.0442(6) -0.0138(6) -0.0100(6) -0.0178(8)
Cl2S 0.0532(8) 0.0988(12) 0.1093(12) -0.0134(9) -0.0364(8) 0.0000(8)
C1S 0.118(5) 0.088(4) 0.042(3) 0.006(3) -0.013(3) -0.058(4)
C2S 0.062(3) 0.087(4) 0.054(3) -0.016(3) -0.009(2) -0.020(3)

loop_
_atom_type_symbol
_atom_type_description
_atom_type_scat_dispersion_real
_atom_type_scat_dispersion_imag
_atom_type_scat_source
C C 0.0033 0.0016 'International Tables Vol C Tables 4.2.6.8 and 6.1.1.4'
H H 0.0000 0.0000 'International Tables Vol C Tables 4.2.6.8 and 6.1.1.4'
N N 0.0061 0.0033 'International Tables Vol C Tables 4.2.6.8 and 6.1.1.4'
O O 0.0106 0.0060 'International Tables Vol C Tables 4.2.6.8 and 6.1.1.4'
F F 0.0171 0.0103 'International Tables Vol C Tables 4.2.6.8 and 6.1.1.4'
P P 0.1023 0.0942 'International Tables Vol C Tables 4.2.6.8 and 6.1.1.4'
S S 0.1246 0.1234 'International Tables Vol C Tables 4.2.6.8 and 6.1.1.4'
Cl Cl 0.1484 0.1585 'International Tables Vol C Tables 4.2.6.8 and 6.1.1.4'
Rh Rh -1.1178 0.9187 'International Tables Vol C Tables 4.2.6.8 and 6.1.1.4'
Os Os -1.2165 7.6030 'International Tables Vol C Tables 4.2.6.8 and 6.1.1.4'

loop_
_geom_angle_atom_site_label_1
_geom_angle_atom_site_label_2
_geom_angle_atom_site_label_3
_geom_angle
C2 Os C1 94.22(13)
C2 Os C4 91.29(13)
C1 Os C4 174.48(12)
C2 Os N1 166.85(12)
C1 Os N1 98.89(11)
C4 Os N1 75.60(11)
C2 Os P1 93.26(10)
C1 Os P1 91.49(10)
C4 Os P1 88.31(9)
N1 Os P1 85.39(7)
C2 Os P3 95.33(10)
C1 Os P3 90.84(10)
C4 Os P3 88.53(9)
N1 Os P3 85.57(7)
P1 Os P3 170.91(3)
C3 Rh N1 176.52(15)
C3 Rh P4 92.89(12)
N1 Rh P4 87.05(7)
C3 Rh P2 93.55(12)
N1 Rh P2 86.84(7)
P4 Rh P2 171.72(3)
C11 P1 C21 101.16(14)
C11 P1 C9 102.26(15)
C21 P1 C9 106.25(15)
C11 P1 Os 115.35(11)
C21 P1 Os 117.74(11)
C9 P1 Os 112.34(10)
C41 P2 C31 102.92(15)
C41 P2 C9 103.45(16)
C31 P2 C9 103.41(15)
C41 P2 Rh 113.41(11)
C31 P2 Rh 118.52(13)
C9 P2 Rh 113.42(10)
C51 P3 C61 102.24(14)
C51 P3 C10 102.04(14)
C61 P3 C10 105.80(15)
C51 P3 Os 115.99(11)
C61 P3 Os 116.82(11)
C10 P3 Os 112.31(10)
C81 P4 C71 102.82(15)
C81 P4 C10 103.37(15)
C71 P4 C10 103.88(14)
C81 P4 Rh 114.00(11)
C71 P4 Rh 117.96(11)
C10 P4 Rh 113.16(10)
C6 O6 C7 115.9(3)
N2 N1 Rh 132.3(2)
N2 N1 Os 119.9(2)
Rh N1 Os 107.76(11)
N1 N2 C5 113.3(3)
O1 C1 Os 173.3(3)
O2 C2 Os 174.3(3)
O3 C3 Rh 178.9(4)
O4 C4 C5 120.9(3)
O4 C4 Os 125.0(2)
C5 C4 Os 114.1(2)
C4 C5 N2 117.1(3)
C4 C5 C6 121.6(3)
N2 C5 C6 121.3(3)
O5 C6 O6 122.3(3)
O5 C6 C5 121.8(3)
O6 C6 C5 115.9(3)
O6 C7 C8 108.0(4)
P2 C9 P1 117.96(17)
P3 C10 P4 118.04(16)
C16 C11 C12 118.2(3)
C16 C11 P1 123.4(3)
C12 C11 P1 118.4(3)
C13 C12 C11 120.6(4)
C14 C13 C12 120.5(4)
C15 C14 C13 119.5(4)
C14 C15 C16 120.8(4)
C15 C16 C11 120.4(4)
C22 C21 C26 118.9(3)
C22 C21 P1 121.6(3)
C26 C21 P1 119.3(3)
C23 C22 C21 120.0(3)
C24 C23 C22 120.5(4)
C23 C24 C25 120.1(4)
C24 C25 C26 120.3(4)
C25 C26 C21 120.2(4)
C36 C31 C32 119.4(3)
C36 C31 P2 119.8(3)
C32 C31 P2 120.8(3)
C31 C32 C33 119.9(4)
C34 C33 C32 120.6(4)
C33 C34 C35 119.8(4)
C34 C35 C36 120.5(4)
C31 C36 C35 119.7(4)
C42 C41 C46 119.0(3)
C42 C41 P2 117.3(3)
C46 C41 P2 123.7(3)
C43 C42 C41 120.1(4)
C44 C43 C42 120.5(4)
C43 C44 C45 120.4(4)
C44 C45 C46 120.2(4)
C41 C46 C45 119.9(4)
C56 C51 C52 118.4(3)
C56 C51 P3 123.0(3)
C52 C51 P3 118.6(3)
C53 C52 C51 120.8(4)
C52 C53 C54 120.5(4)
C55 C54 C53 119.3(3)
C54 C55 C56 120.5(4)
C51 C56 C55 120.5(3)
C62 C61 C66 118.7(3)
C62 C61 P3 120.3(3)
C66 C61 P3 121.0(3)
C61 C62 C63 120.3(4)
C64 C63 C62 120.4(4)
C63 C64 C65 120.1(4)
C66 C65 C64 119.8(4)
C65 C66 C61 120.7(3)
C76 C71 C72 119.1(3)
C76 C71 P4 120.5(3)
C72 C71 P4 120.4(3)
C73 C72 C71 120.3(4)
C74 C73 C72 120.4(4)
C75 C74 C73 120.2(4)
C74 C75 C76 120.4(4)
C71 C76 C75 119.6(4)
C86 C81 C82 118.6(3)
C86 C81 P4 124.0(3)
C82 C81 P4 117.3(3)
C81 C82 C83 120.3(4)
C84 C83 C82 120.1(4)
C85 C84 C83 120.2(4)
C84 C85 C86 120.0(4)
C81 C86 C85 120.7(4)
O92 S O93 125.2(3)
O92 S O91 109.1(4)
O93 S O91 109.4(4)
O92 S C91 105.4(3)
O93 S C91 105.2(3)
O91 S C91 99.1(4)
F93 C91 F92 118.2(7)
F93 C91 F91 99.5(7)
F92 C91 F91 95.7(7)
F93 C91 S 114.8(5)
F92 C91 S 115.9(5)
F91 C91 S 108.6(5)
C2S C1S Cl1S 113.1(4)
C1S C2S Cl2S 114.3(5)

loop_
_geom_bond_atom_site_label_1
_geom_bond_atom_site_label_2
_geom_bond_distance
Os C2 1.904(3)
Os C1 1.976(3)
Os C4 2.055(3)
Os N1 2.088(2)
Os P1 2.3978(8)
Os P3 2.4012(8)
Rh C3 1.842(4)
Rh N1 2.023(3)
Rh P4 2.3052(8)
Rh P2 2.3107(9)
P1 C11 1.822(3)
P1 C21 1.827(3)
P1 C9 1.839(3)
P2 C41 1.822(3)
P2 C31 1.826(3)
P2 C9 1.833(3)
P3 C51 1.823(3)
P3 C61 1.828(3)
P3 C10 1.836(3)
P4 C81 1.820(3)
P4 C71 1.824(3)
P4 C10 1.839(3)
O1 C1 1.139(4)
O2 C2 1.145(4)
O3 C3 1.143(5)
O4 C4 1.328(4)
O5 C6 1.227(5)
O6 C6 1.326(4)
O6 C7 1.464(5)
N1 N2 1.270(4)
N2 C5 1.402(4)
C4 C5 1.391(4)
C5 C6 1.455(5)
C7 C8 1.473(7)
C11 C16 1.386(5)
C11 C12 1.392(5)
C12 C13 1.379(6)
C13 C14 1.372(6)
C14 C15 1.365(6)
C15 C16 1.384(6)
C21 C22 1.392(5)
C21 C26 1.398(5)
C22 C23 1.390(5)
C23 C24 1.369(6)
C24 C25 1.378(6)
C25 C26 1.383(5)
C31 C36 1.386(5)
C31 C32 1.387(5)
C32 C33 1.387(6)
C33 C34 1.368(8)
C34 C35 1.373(7)
C35 C36 1.393(5)
C41 C42 1.391(5)
C41 C46 1.392(5)
C42 C43 1.390(6)
C43 C44 1.367(7)
C44 C45 1.368(7)
C45 C46 1.397(5)
C51 C56 1.386(5)
C51 C52 1.395(5)
C52 C53 1.378(5)
C53 C54 1.386(6)
C54 C55 1.373(6)
C55 C56 1.395(5)
C61 C62 1.388(5)
C61 C66 1.390(5)
C62 C63 1.395(5)
C63 C64 1.356(6)
C64 C65 1.392(6)
C65 C66 1.381(5)
C71 C76 1.395(5)
C71 C72 1.396(5)
C72 C73 1.384(6)
C73 C74 1.375(7)
C74 C75 1.373(6)
C75 C76 1.399(5)
C81 C86 1.387(5)
C81 C82 1.392(5)
C82 C83 1.393(6)
C83 C84 1.378(7)
C84 C85 1.370(7)
C85 C86 1.392(5)
S O92 1.363(4)
S O93 1.369(4)
S O91 1.441(5)
S C91 1.775(5)
F91 C91 1.330(9)
F92 C91 1.254(7)
F93 C91 1.242(8)
Cl1S C1S 1.760(5)
Cl2S C2S 1.747(5)
C1S C2S 1.460(7)

loop_
_geom_torsion_atom_site_label_1
_geom_torsion_atom_site_label_2
_geom_torsion_atom_site_label_3
_geom_torsion_atom_site_label_4
_geom_torsion
C2 Os P1 C11 -61.74(15)
C1 Os P1 C11 -156.06(15)
C4 Os P1 C11 29.45(15)
N1 Os P1 C11 105.14(14)
P3 Os P1 C11 99.2(2)
C2 Os P1 C21 57.68(15)
C1 Os P1 C21 -36.64(15)
C4 Os P1 C21 148.88(14)
N1 Os P1 C21 -135.44(14)
P3 Os P1 C21 -141.41(19)
C2 Os P1 C9 -178.41(15)
C1 Os P1 C9 87.28(14)
C4 Os P1 C9 -87.21(14)
N1 Os P1 C9 -11.52(13)
P3 Os P1 C9 -17.5(2)
C3 Rh P2 C41 79.06(19)
N1 Rh P2 C41 -104.41(14)
P4 Rh P2 C41 -61.9(2)
C3 Rh P2 C31 -41.77(18)
N1 Rh P2 C31 134.76(14)
P4 Rh P2 C31 177.3(2)
C3 Rh P2 C9 -163.31(18)
N1 Rh P2 C9 13.22(13)
P4 Rh P2 C9 55.7(2)
C2 Os P3 C51 60.22(15)
C1 Os P3 C51 154.54(14)
C4 Os P3 C51 -30.94(14)
N1 Os P3 C51 -106.61(13)
P1 Os P3 C51 -100.6(2)
C2 Os P3 C61 -60.49(15)
C1 Os P3 C61 33.83(15)
C4 Os P3 C61 -151.65(14)
N1 Os P3 C61 132.68(13)
P1 Os P3 C61 138.65(19)
C2 Os P3 C10 177.02(15)
C1 Os P3 C10 -88.66(14)
C4 Os P3 C10 85.86(14)
N1 Os P3 C10 10.19(13)
P1 Os P3 C10 16.2(2)
C3 Rh P4 C81 -80.34(18)
N1 Rh P4 C81 103.15(14)
P2 Rh P4 C81 60.7(2)
C3 Rh P4 C71 40.41(18)
N1 Rh P4 C71 -136.10(13)
P2 Rh P4 C71 -178.6(2)
C3 Rh P4 C10 161.91(17)
N1 Rh P4 C10 -14.61(13)
P2 Rh P4 C10 -57.1(2)
C3 Rh N1 N2 -176(2)
P4 Rh N1 N2 -86.9(3)
P2 Rh N1 N2 87.5(3)
C3 Rh N1 Os 4(2)
P4 Rh N1 Os 93.12(10)
P2 Rh N1 Os -92.47(10)
C2 Os N1 N2 -4.4(6)
C1 Os N1 N2 -179.8(2)
C4 Os N1 N2 0.5(2)
P1 Os N1 N2 -89.0(2)
P3 Os N1 N2 90.1(2)
C2 Os N1 Rh 175.6(5)
C1 Os N1 Rh 0.20(15)
C4 Os N1 Rh -179.57(14)
P1 Os N1 Rh 90.99(10)
P3 Os N1 Rh -89.95(10)
Rh N1 N2 C5 179.4(2)
Os N1 N2 C5 -0.6(3)
C2 Os C1 O1 6(3)
C4 Os C1 O1 -172(2)
N1 Os C1 O1 -175(3)
P1 Os C1 O1 100(3)
P3 Os C1 O1 -89(3)
C1 Os C2 O2 176(3)
C4 Os C2 O2 -4(3)
N1 Os C2 O2 0(3)
P1 Os C2 O2 84(3)
P3 Os C2 O2 -93(3)
N1 Rh C3 O3 174(100)
P4 Rh C3 O3 85(20)
P2 Rh C3 O3 -90(20)
C2 Os C4 O4 -1.0(3)
C1 Os C4 O4 177.8(12)
N1 Os C4 O4 -179.9(3)
P1 Os C4 O4 -94.3(3)
P3 Os C4 O4 94.3(3)
C2 Os C4 C5 178.7(2)
C1 Os C4 C5 -2.5(15)
N1 Os C4 C5 -0.2(2)
P1 Os C4 C5 85.5(2)
P3 Os C4 C5 -86.0(2)
O4 C4 C5 N2 179.7(3)
Os C4 C5 N2 -0.1(4)
O4 C4 C5 C6 0.9(5)
Os C4 C5 C6 -178.9(3)
N1 N2 C5 C4 0.4(4)
N1 N2 C5 C6 179.3(3)
C7 O6 C6 O5 -0.9(6)
C7 O6 C6 C5 178.4(3)
C4 C5 C6 O5 -1.0(6)
N2 C5 C6 O5 -179.8(3)
C4 C5 C6 O6 179.7(3)
N2 C5 C6 O6 0.9(5)
C6 O6 C7 C8 -179.1(4)
C41 P2 C9 P1 174.69(17)
C31 P2 C9 P1 -78.2(2)
Rh P2 C9 P1 51.4(2)
C11 P1 C9 P2 -175.63(17)
C21 P1 C9 P2 78.7(2)
Os P1 C9 P2 -51.4(2)
C51 P3 C10 P4 177.22(18)
C61 P3 C10 P4 -76.2(2)
Os P3 C10 P4 52.3(2)
C81 P4 C10 P3 -174.40(18)
C71 P4 C10 P3 78.5(2)
Rh P4 C10 P3 -50.6(2)
C21 P1 C11 C16 102.3(3)
C9 P1 C11 C16 -7.2(3)
Os P1 C11 C16 -129.5(3)
C21 P1 C11 C12 -75.5(3)
C9 P1 C11 C12 175.0(3)
Os P1 C11 C12 52.8(3)
C16 C11 C12 C13 1.2(6)
P1 C11 C12 C13 179.1(4)
C11 C12 C13 C14 0.1(7)
C12 C13 C14 C15 -1.4(7)
C13 C14 C15 C16 1.4(7)
C14 C15 C16 C11 0.0(7)
C12 C11 C16 C15 -1.3(6)
P1 C11 C16 C15 -179.1(3)
C11 P1 C21 C22 110.6(3)
C9 P1 C21 C22 -142.9(3)
Os P1 C21 C22 -16.0(3)
C11 P1 C21 C26 -64.2(3)
C9 P1 C21 C26 42.2(3)
Os P1 C21 C26 169.2(2)
C26 C21 C22 C23 0.3(6)
P1 C21 C22 C23 -174.5(3)
C21 C22 C23 C24 -0.3(6)
C22 C23 C24 C25 -0.1(7)
C23 C24 C25 C26 0.6(7)
C24 C25 C26 C21 -0.6(7)
C22 C21 C26 C25 0.1(6)
P1 C21 C26 C25 175.1(3)
C41 P2 C31 C36 45.7(3)
C9 P2 C31 C36 -61.8(3)
Rh P2 C31 C36 171.7(2)
C41 P2 C31 C32 -135.2(3)
C9 P2 C31 C32 117.3(3)
Rh P2 C31 C32 -9.2(3)
C36 C31 C32 C33 -1.6(6)
P2 C31 C32 C33 179.3(3)
C31 C32 C33 C34 0.7(7)
C32 C33 C34 C35 1.0(7)
C33 C34 C35 C36 -1.8(7)
C32 C31 C36 C35 0.8(5)
P2 C31 C36 C35 179.9(3)
C34 C35 C36 C31 0.9(6)
C31 P2 C41 C42 85.5(3)
C9 P2 C41 C42 -167.0(3)
Rh P2 C41 C42 -43.7(3)
C31 P2 C41 C46 -91.0(3)
C9 P2 C41 C46 16.4(3)
Rh P2 C41 C46 139.7(3)
C46 C41 C42 C43 2.6(6)
P2 C41 C42 C43 -174.1(3)
C41 C42 C43 C44 -1.6(6)
C42 C43 C44 C45 -0.1(7)
C43 C44 C45 C46 0.8(7)
C42 C41 C46 C45 -1.9(6)
P2 C41 C46 C45 174.5(3)
C44 C45 C46 C41 0.2(6)
C61 P3 C51 C56 -98.8(3)
C10 P3 C51 C56 10.5(3)
Os P3 C51 C56 132.9(3)
C61 P3 C51 C52 78.8(3)
C10 P3 C51 C52 -171.9(3)
Os P3 C51 C52 -49.5(3)
C56 C51 C52 C53 -0.7(6)
P3 C51 C52 C53 -178.4(3)
C51 C52 C53 C54 0.3(7)
C52 C53 C54 C55 0.6(7)
C53 C54 C55 C56 -1.0(7)
C52 C51 C56 C55 0.3(6)
P3 C51 C56 C55 177.9(3)
C54 C55 C56 C51 0.5(7)
C51 P3 C61 C62 -102.4(3)
C10 P3 C61 C62 151.1(3)
Os P3 C61 C62 25.3(3)
C51 P3 C61 C66 74.2(3)
C10 P3 C61 C66 -32.2(3)
Os P3 C61 C66 -158.0(2)
C66 C61 C62 C63 0.6(5)
P3 C61 C62 C63 177.4(3)
C61 C62 C63 C64 -0.1(6)
C62 C63 C64 C65 0.2(6)
C63 C64 C65 C66 -0.8(6)
C64 C65 C66 C61 1.4(6)
C62 C61 C66 C65 -1.3(5)
P3 C61 C66 C65 -178.0(3)
C81 P4 C71 C76 -38.9(3)
C10 P4 C71 C76 68.6(3)
Rh P4 C71 C76 -165.2(2)
C81 P4 C71 C72 140.6(3)
C10 P4 C71 C72 -111.9(3)
Rh P4 C71 C72 14.2(3)
C76 C71 C72 C73 0.7(5)
P4 C71 C72 C73 -178.8(3)
C71 C72 C73 C74 -0.1(6)
C72 C73 C74 C75 -0.6(7)
C73 C74 C75 C76 0.7(7)
C72 C71 C76 C75 -0.6(5)
P4 C71 C76 C75 178.9(3)
C74 C75 C76 C71 -0.1(6)
C71 P4 C81 C86 92.1(3)
C10 P4 C81 C86 -15.8(3)
Rh P4 C81 C86 -139.0(3)
C71 P4 C81 C82 -84.1(3)
C10 P4 C81 C82 168.0(3)
Rh P4 C81 C82 44.8(3)
C86 C81 C82 C83 -1.8(6)
P4 C81 C82 C83 174.6(3)
C81 C82 C83 C84 0.6(7)
C82 C83 C84 C85 0.7(7)
C83 C84 C85 C86 -0.9(6)
C82 C81 C86 C85 1.6(6)
P4 C81 C86 C85 -174.6(3)
C84 C85 C86 C81 -0.3(6)
O92 S C91 F93 -43.8(9)
O93 S C91 F93 -177.8(8)
O91 S C91 F93 69.0(8)
O92 S C91 F92 172.8(7)
O93 S C91 F92 38.7(8)
O91 S C91 F92 -74.4(8)
O92 S C91 F91 66.5(6)
O93 S C91 F91 -67.5(6)
O91 S C91 F91 179.4(5)
Cl1S C1S C2S Cl2S 61.2(7)
